data_1502728
loop_
_publ_author_name
'O\'smia\/lowski, Borys'
'Kolehmainen, Erkki'
'Dobosz, Robert'
'Gawinecki, Ryszard'
'Kauppinen, Reijo'
'Valkonen, Arto'
'Koivukorpi, Juha'
'Rissanen, Kari'

_publ_section_title
;
 Self-organization of 2-acylaminopyridines in the solid state and in
 solution.
;
_journal_issue 38
_journal_name_full 'The journal of physical chemistry. A'
_journal_page_first 10421
_journal_page_last 10426
_journal_paper_doi 10.1021/jp1063116
_journal_volume 114
_journal_year 2010
_chemical_formula_moiety 'C10 H14 N2 O'
_chemical_formula_sum 'C10 H14 N2 O'
_chemical_formula_weight 178.23
_chemical_name_systematic
;
 ?
;
_space_group_IT_number 14
_symmetry_cell_setting monoclinic
_symmetry_space_group_name_Hall '-P 2yn'
_symmetry_space_group_name_H-M 'P 1 21/n 1'
_atom_sites_solution_hydrogens geom
_atom_sites_solution_primary direct
_atom_sites_solution_secondary difmap
_audit_creation_method SHELXL-97
_cell_angle_alpha 90.00
_cell_angle_beta 95.1540(10)
_cell_angle_gamma 90.00
_cell_formula_units_Z 12
_cell_length_a 9.8731(2)
_cell_length_b 10.0067(2)
_cell_length_c 30.9126(6)
_cell_measurement_reflns_used 7762
_cell_measurement_temperature 123(2)
_cell_measurement_theta_max 28.283
_cell_measurement_theta_min 0.407
_cell_volume 3041.73(10)
_computing_cell_refinement 'DENZO-SMN (Otwinowski & Minor, 1997)'
_computing_data_collection 'Collect (Bruker, 2008)'
_computing_data_reduction DENZO-SMN
_computing_molecular_graphics 'ORTEP-3 (Farrugia, 1997); MERCURY (Macrae, <i>et al.</i>, 2008)'
_computing_publication_material SHELXL-97
_computing_structure_refinement 'SHELXL-97 (Sheldrick, 2008)'
_computing_structure_solution 'SIR-2004 (Burla, et al., 2005)'
_diffrn_ambient_temperature 123(2)
_diffrn_detector_area_resol_mean 9
_diffrn_measured_fraction_theta_full 0.998
_diffrn_measured_fraction_theta_max 0.998
_diffrn_measurement_device_type 'Bruker-Nonius Kappa CCD with APEXII detector'
_diffrn_measurement_method '\f and \w scans'
_diffrn_radiation_monochromator graphite
_diffrn_radiation_source 'fine-focus sealed tube'
_diffrn_radiation_type MoK\a
_diffrn_radiation_wavelength 0.71073
_diffrn_reflns_av_R_equivalents 0.0544
_diffrn_reflns_av_sigmaI/netI 0.0627
_diffrn_reflns_limit_h_max 12
_diffrn_reflns_limit_h_min -12
_diffrn_reflns_limit_k_max 13
_diffrn_reflns_limit_k_min -13
_diffrn_reflns_limit_l_max 40
_diffrn_reflns_limit_l_min -40
_diffrn_reflns_number 12955
_diffrn_reflns_theta_full 27.50
_diffrn_reflns_theta_max 27.50
_diffrn_reflns_theta_min 2.23
_exptl_absorpt_coefficient_mu 0.077
_exptl_absorpt_correction_type none
_exptl_crystal_colour colourless
_exptl_crystal_density_diffrn 1.168
_exptl_crystal_density_method 'not measured'
_exptl_crystal_description prism
_exptl_crystal_F_000 1152
_exptl_crystal_size_max 0.24
_exptl_crystal_size_mid 0.20
_exptl_crystal_size_min 0.12
_refine_diff_density_max 0.209
_refine_diff_density_min -0.218
_refine_diff_density_rms 0.047
_refine_ls_extinction_method none
_refine_ls_goodness_of_fit_ref 1.029
_refine_ls_hydrogen_treatment mixed
_refine_ls_matrix_type full
_refine_ls_number_parameters 361
_refine_ls_number_reflns 6957
_refine_ls_number_restraints 3
_refine_ls_restrained_S_all 1.029
_refine_ls_R_factor_all 0.0999
_refine_ls_R_factor_gt 0.0606
_refine_ls_shift/su_max 0.001
_refine_ls_shift/su_mean 0.000
_refine_ls_structure_factor_coef Fsqd
_refine_ls_weighting_details 'calc w=1/[\s^2^(Fo^2^)+(0.0283P)^2^+2.4753P] where P=(Fo^2^+2Fc^2^)/3'
_refine_ls_weighting_scheme calc
_refine_ls_wR_factor_gt 0.1118
_refine_ls_wR_factor_ref 0.1282
_reflns_number_gt 4664
_reflns_number_total 6957
_reflns_threshold_expression >2\s(I)
_cod_data_source_file jp1063116_si_008.cif
_cod_data_source_block ptbu
_cod_original_sg_symbol_H-M P21/n
_cod_database_code 1502728

loop_
_symmetry_equiv_pos_as_xyz
'x, y, z'
'-x+1/2, y+1/2, -z+1/2'
'-x, -y, -z'
'x-1/2, -y-1/2, z-1/2'

loop_
_atom_site_label
_atom_site_type_symbol
_atom_site_fract_x
_atom_site_fract_y
_atom_site_fract_z
_atom_site_U_iso_or_equiv
_atom_site_adp_type
_atom_site_occupancy
_atom_site_symmetry_multiplicity
_atom_site_calc_flag
_atom_site_refinement_flags
O8 O 0.45618(17) 0.14895(17) 0.68364(5) 0.0397(4) Uani 1 1 d .
N1 N 0.47653(18) 0.07388(19) 0.81689(6) 0.0310(4) Uani 1 1 d .
N7 N 0.52280(18) 0.18284(18) 0.75489(5) 0.0260(4) Uani 1 1 d D
H7 H 0.577(2) 0.231(2) 0.7736(6) 0.031 Uiso 1 1 d D
C2 C 0.4491(2) 0.0819(2) 0.77392(6) 0.0245(4) Uani 1 1 d .
C3 C 0.3564(2) -0.0021(2) 0.75087(7) 0.0377(6) Uani 1 1 d .
H3 H 0.3359 0.0083 0.7204 0.045 Uiso 1 1 calc R
C4 C 0.2950(3) -0.1009(3) 0.77342(8) 0.0433(6) Uani 1 1 d .
H4 H 0.2326 -0.1608 0.7584 0.052 Uiso 1 1 calc R
C5 C 0.3241(2) -0.1127(2) 0.81761(8) 0.0367(6) Uani 1 1 d .
H5 H 0.2837 -0.1807 0.8336 0.044 Uiso 1 1 calc R
C6 C 0.4134(2) -0.0228(2) 0.83755(7) 0.0331(5) Uani 1 1 d .
H6 H 0.4322 -0.0291 0.8682 0.040 Uiso 1 1 calc R
C8 C 0.5296(2) 0.2070(2) 0.71149(6) 0.0261(5) Uani 1 1 d .
C9 C 0.6338(2) 0.3118(2) 0.70006(7) 0.0297(5) Uani 1 1 d .
C10 C 0.7760(2) 0.2727(3) 0.72027(8) 0.0396(6) Uani 1 1 d .
H10A H 0.8420 0.3403 0.7130 0.059 Uiso 1 1 calc R
H10B H 0.8013 0.1857 0.7089 0.059 Uiso 1 1 calc R
H10C H 0.7754 0.2671 0.7519 0.059 Uiso 1 1 calc R
C11 C 0.5941(3) 0.4503(2) 0.71635(8) 0.0396(6) Uani 1 1 d .
H11A H 0.6620 0.5163 0.7092 0.059 Uiso 1 1 calc R
H11B H 0.5903 0.4474 0.7479 0.059 Uiso 1 1 calc R
H11C H 0.5048 0.4755 0.7024 0.059 Uiso 1 1 calc R
C12 C 0.6334(3) 0.3165(3) 0.65048(7) 0.0430(6) Uani 1 1 d .
H12A H 0.7000 0.3826 0.6424 0.065 Uiso 1 1 calc R
H12B H 0.5426 0.3417 0.6376 0.065 Uiso 1 1 calc R
H12C H 0.6573 0.2283 0.6397 0.065 Uiso 1 1 calc R
O8A O 0.66741(14) 0.36882(16) 0.82012(4) 0.0310(4) Uani 1 1 d .
N1A N 0.92105(16) 0.19123(17) 0.90933(5) 0.0228(4) Uani 1 1 d .
N7A N 0.75732(17) 0.34972(18) 0.88979(5) 0.0242(4) Uani 1 1 d D
H7A H 0.746(2) 0.357(2) 0.9180(5) 0.029 Uiso 1 1 d D
C2A C 0.8797(2) 0.2867(2) 0.88092(6) 0.0219(4) Uani 1 1 d .
C3A C 0.9523(2) 0.3251(2) 0.84647(7) 0.0288(5) Uani 1 1 d .
H3A H 0.9194 0.3932 0.8268 0.035 Uiso 1 1 calc R
C4A C 1.0734(2) 0.2611(2) 0.84179(7) 0.0341(5) Uani 1 1 d .
H4A H 1.1253 0.2841 0.8185 0.041 Uiso 1 1 calc R
C5A C 1.1197(2) 0.1630(2) 0.87111(7) 0.0333(5) Uani 1 1 d .
H5A H 1.2036 0.1185 0.8685 0.040 Uiso 1 1 calc R
C6A C 1.0404(2) 0.1323(2) 0.90398(7) 0.0278(5) Uani 1 1 d .
H6A H 1.0719 0.0652 0.9242 0.033 Uiso 1 1 calc R
C8A C 0.6559(2) 0.38394(19) 0.85894(6) 0.0218(4) Uani 1 1 d .
C9A C 0.5277(2) 0.4427(2) 0.87598(6) 0.0246(4) Uani 1 1 d .
C10A C 0.4752(2) 0.3486(3) 0.90935(9) 0.0495(7) Uani 1 1 d .
H10D H 0.5447 0.3380 0.9338 0.074 Uiso 1 1 calc R
H10E H 0.4549 0.2614 0.8959 0.074 Uiso 1 1 calc R
H10F H 0.3924 0.3859 0.9198 0.074 Uiso 1 1 calc R
C11A C 0.5624(3) 0.5787(3) 0.89622(9) 0.0491(7) Uani 1 1 d .
H11D H 0.6314 0.5677 0.9208 0.074 Uiso 1 1 calc R
H11E H 0.4804 0.6186 0.9064 0.074 Uiso 1 1 calc R
H11F H 0.5979 0.6373 0.8745 0.074 Uiso 1 1 calc R
C12A C 0.4199(2) 0.4603(3) 0.83809(8) 0.0418(6) Uani 1 1 d .
H12D H 0.3374 0.4980 0.8486 0.063 Uiso 1 1 calc R
H12E H 0.3988 0.3733 0.8246 0.063 Uiso 1 1 calc R
H12F H 0.4541 0.5209 0.8166 0.063 Uiso 1 1 calc R
O8B O 0.69989(14) 0.03086(14) 1.04759(4) 0.0268(3) Uani 1 1 d .
N1B N 0.80374(17) 0.37949(16) 0.98837(5) 0.0223(4) Uani 1 1 d .
N7B N 0.77947(17) 0.15236(16) 0.99331(5) 0.0221(4) Uani 1 1 d D
H7B H 0.800(2) 0.154(2) 0.9661(5) 0.027 Uiso 1 1 d D
C2B C 0.80511(19) 0.2745(2) 1.01523(6) 0.0205(4) Uani 1 1 d .
C3B C 0.8335(2) 0.2848(2) 1.06014(6) 0.0239(4) Uani 1 1 d .
H3B H 0.8312 0.2084 1.0783 0.029 Uiso 1 1 calc R
C4B C 0.8652(2) 0.4097(2) 1.07731(7) 0.0269(5) Uani 1 1 d .
H4B H 0.8863 0.4202 1.1077 0.032 Uiso 1 1 calc R
C5B C 0.8660(2) 0.5191(2) 1.05006(7) 0.0270(5) Uani 1 1 d .
H5B H 0.8873 0.6057 1.0612 0.032 Uiso 1 1 calc R
C6B C 0.8350(2) 0.4988(2) 1.00624(7) 0.0266(5) Uani 1 1 d .
H6B H 0.8357 0.5741 0.9875 0.032 Uiso 1 1 calc R
C8B C 0.72917(18) 0.03817(19) 1.01003(6) 0.0193(4) Uani 1 1 d .
C9B C 0.7141(2) -0.08035(19) 0.97856(6) 0.0210(4) Uani 1 1 d .
C10B C 0.6388(2) -0.0380(2) 0.93497(6) 0.0260(5) Uani 1 1 d .
H10G H 0.6907 0.0322 0.9217 0.039 Uiso 1 1 calc R
H10H H 0.5485 -0.0039 0.9399 0.039 Uiso 1 1 calc R
H10I H 0.6294 -0.1153 0.9155 0.039 Uiso 1 1 calc R
C11B C 0.8568(2) -0.1324(2) 0.97113(7) 0.0261(5) Uani 1 1 d .
H11G H 0.9080 -0.0619 0.9578 0.039 Uiso 1 1 calc R
H11H H 0.8486 -0.2102 0.9518 0.039 Uiso 1 1 calc R
H11I H 0.9047 -0.1581 0.9990 0.039 Uiso 1 1 calc R
C12B C 0.6334(2) -0.1896(2) 0.99910(7) 0.0271(5) Uani 1 1 d .
H12G H 0.6231 -0.2665 0.9794 0.041 Uiso 1 1 calc R
H12H H 0.5434 -0.1553 1.0044 0.041 Uiso 1 1 calc R
H12I H 0.6818 -0.2174 1.0267 0.041 Uiso 1 1 calc R

loop_
_atom_site_aniso_label
_atom_site_aniso_U_11
_atom_site_aniso_U_22
_atom_site_aniso_U_33
_atom_site_aniso_U_23
_atom_site_aniso_U_13
_atom_site_aniso_U_12
O8 0.0494(10) 0.0476(10) 0.0209(8) -0.0044(7) -0.0024(7) -0.0128(8)
N1 0.0331(10) 0.0384(11) 0.0210(9) 0.0033(8) -0.0001(8) -0.0018(9)
N7 0.0292(10) 0.0311(10) 0.0170(9) -0.0035(7) -0.0018(7) -0.0042(8)
C2 0.0231(11) 0.0281(11) 0.0221(10) -0.0003(9) 0.0022(8) 0.0045(9)
C3 0.0424(14) 0.0476(15) 0.0227(11) -0.0031(11) 0.0012(10) -0.0131(12)
C4 0.0443(15) 0.0499(16) 0.0359(14) -0.0075(12) 0.0048(11) -0.0182(12)
C5 0.0339(13) 0.0392(14) 0.0382(13) 0.0056(11) 0.0102(10) -0.0023(11)
C6 0.0294(12) 0.0450(14) 0.0242(11) 0.0066(10) -0.0016(9) 0.0053(11)
C8 0.0304(11) 0.0275(11) 0.0203(10) -0.0029(9) 0.0010(8) 0.0055(9)
C9 0.0366(12) 0.0311(12) 0.0215(11) 0.0008(9) 0.0028(9) -0.0012(10)
C10 0.0312(13) 0.0524(15) 0.0352(13) 0.0072(12) 0.0029(10) -0.0024(12)
C11 0.0571(16) 0.0294(13) 0.0321(13) 0.0007(10) 0.0026(11) -0.0007(12)
C12 0.0551(16) 0.0522(16) 0.0225(12) 0.0027(11) 0.0069(11) -0.0077(13)
O8A 0.0292(8) 0.0454(9) 0.0176(7) -0.0029(7) -0.0017(6) -0.0020(7)
N1A 0.0231(9) 0.0233(9) 0.0216(9) -0.0020(7) 0.0004(7) 0.0001(7)
N7A 0.0244(9) 0.0315(10) 0.0168(8) 0.0002(7) 0.0023(7) 0.0025(8)
C2A 0.0217(10) 0.0247(10) 0.0188(10) -0.0054(8) -0.0007(8) -0.0028(8)
C3A 0.0269(11) 0.0334(12) 0.0259(11) 0.0026(9) 0.0017(9) -0.0043(10)
C4A 0.0278(12) 0.0440(14) 0.0317(12) -0.0039(11) 0.0092(9) -0.0064(11)
C5A 0.0251(11) 0.0356(13) 0.0395(13) -0.0103(11) 0.0043(10) 0.0022(10)
C6A 0.0268(11) 0.0260(11) 0.0294(11) -0.0044(9) -0.0043(9) 0.0021(9)
C8A 0.0240(10) 0.0190(10) 0.0220(10) -0.0008(8) 0.0004(8) -0.0067(8)
C9A 0.0234(10) 0.0274(11) 0.0225(10) 0.0006(9) 0.0003(8) -0.0004(9)
C10A 0.0329(13) 0.0635(18) 0.0550(17) 0.0240(14) 0.0196(12) 0.0094(13)
C11A 0.0353(14) 0.0447(15) 0.0665(19) -0.0237(14) 0.0006(13) 0.0056(12)
C12A 0.0306(13) 0.0580(17) 0.0357(13) -0.0016(12) -0.0030(10) 0.0110(12)
O8B 0.0326(8) 0.0269(8) 0.0215(7) -0.0005(6) 0.0062(6) 0.0005(6)
N1B 0.0259(9) 0.0200(8) 0.0210(9) -0.0008(7) 0.0016(7) 0.0019(7)
N7B 0.0305(10) 0.0212(9) 0.0144(8) -0.0015(7) 0.0015(7) -0.0003(7)
C2B 0.0172(10) 0.0211(10) 0.0233(10) -0.0027(8) 0.0021(8) 0.0005(8)
C3B 0.0294(11) 0.0231(10) 0.0187(10) -0.0007(8) -0.0005(8) 0.0021(9)
C4B 0.0263(11) 0.0334(12) 0.0205(10) -0.0078(9) -0.0010(8) 0.0025(9)
C5B 0.0290(11) 0.0226(11) 0.0289(11) -0.0065(9) 0.0004(9) 0.0007(9)
C6B 0.0308(11) 0.0207(10) 0.0286(11) -0.0004(9) 0.0037(9) 0.0024(9)
C8B 0.0154(9) 0.0217(10) 0.0204(10) 0.0006(8) -0.0008(7) 0.0044(8)
C9B 0.0209(10) 0.0207(10) 0.0216(10) 0.0006(8) 0.0022(8) 0.0001(8)
C10B 0.0290(11) 0.0246(11) 0.0239(11) -0.0041(9) -0.0011(8) 0.0020(9)
C11B 0.0264(11) 0.0218(10) 0.0307(11) -0.0017(9) 0.0053(9) 0.0037(9)
C12B 0.0299(11) 0.0214(11) 0.0306(11) -0.0018(9) 0.0063(9) -0.0011(9)

loop_
_atom_type_symbol
_atom_type_description
_atom_type_scat_dispersion_real
_atom_type_scat_dispersion_imag
_atom_type_scat_source
C C 0.0033 0.0016 'International Tables Vol C Tables 4.2.6.8 and 6.1.1.4'
H H 0.0000 0.0000 'International Tables Vol C Tables 4.2.6.8 and 6.1.1.4'
N N 0.0061 0.0033 'International Tables Vol C Tables 4.2.6.8 and 6.1.1.4'
O O 0.0106 0.0060 'International Tables Vol C Tables 4.2.6.8 and 6.1.1.4'

loop_
_geom_angle_atom_site_label_1
_geom_angle_atom_site_label_2
_geom_angle_atom_site_label_3
_geom_angle
C2 N1 C6 117.10(19)
C8 N7 C2 127.54(18)
C8 N7 H7 117.7(14)
C2 N7 H7 114.5(14)
N1 C2 C3 122.6(2)
N1 C2 N7 113.20(18)
C3 C2 N7 124.18(19)
C4 C3 C2 118.2(2)
C4 C3 H3 120.9
C2 C3 H3 120.9
C5 C4 C3 120.1(2)
C5 C4 H4 120.0
C3 C4 H4 120.0
C6 C5 C4 117.4(2)
C6 C5 H5 121.3
C4 C5 H5 121.3
N1 C6 C5 124.6(2)
N1 C6 H6 117.7
C5 C6 H6 117.7
O8 C8 N7 121.9(2)
O8 C8 C9 122.07(19)
N7 C8 C9 116.03(18)
C8 C9 C12 108.05(18)
C8 C9 C10 109.88(18)
C12 C9 C10 109.57(19)
C8 C9 C11 110.20(18)
C12 C9 C11 108.78(19)
C10 C9 C11 110.3(2)
C9 C10 H10A 109.5
C9 C10 H10B 109.5
H10A C10 H10B 109.5
C9 C10 H10C 109.5
H10A C10 H10C 109.5
H10B C10 H10C 109.5
C9 C11 H11A 109.5
C9 C11 H11B 109.5
H11A C11 H11B 109.5
C9 C11 H11C 109.5
H11A C11 H11C 109.5
H11B C11 H11C 109.5
C9 C12 H12A 109.5
C9 C12 H12B 109.5
H12A C12 H12B 109.5
C9 C12 H12C 109.5
H12A C12 H12C 109.5
H12B C12 H12C 109.5
C2A N1A C6A 116.93(17)
C8A N7A C2A 124.33(16)
C8A N7A H7A 120.8(14)
C2A N7A H7A 114.5(14)
N1A C2A C3A 123.56(19)
N1A C2A N7A 114.08(17)
C3A C2A N7A 122.32(19)
C4A C3A C2A 117.7(2)
C4A C3A H3A 121.1
C2A C3A H3A 121.1
C3A C4A C5A 120.0(2)
C3A C4A H4A 120.0
C5A C4A H4A 120.0
C6A C5A C4A 117.8(2)
C6A C5A H5A 121.1
C4A C5A H5A 121.1
N1A C6A C5A 124.0(2)
N1A C6A H6A 118.0
C5A C6A H6A 118.0
O8A C8A N7A 121.86(18)
O8A C8A C9A 122.44(18)
N7A C8A C9A 115.70(17)
C12A C9A C10A 109.66(19)
C12A C9A C11A 109.2(2)
C10A C9A C11A 110.6(2)
C12A C9A C8A 108.81(17)
C10A C9A C8A 109.74(18)
C11A C9A C8A 108.78(17)
C9A C10A H10D 109.5
C9A C10A H10E 109.5
H10D C10A H10E 109.5
C9A C10A H10F 109.5
H10D C10A H10F 109.5
H10E C10A H10F 109.5
C9A C11A H11D 109.5
C9A C11A H11E 109.5
H11D C11A H11E 109.5
C9A C11A H11F 109.5
H11D C11A H11F 109.5
H11E C11A H11F 109.5
C9A C12A H12D 109.5
C9A C12A H12E 109.5
H12D C12A H12E 109.5
C9A C12A H12F 109.5
H12D C12A H12F 109.5
H12E C12A H12F 109.5
C2B N1B C6B 117.04(17)
C8B N7B C2B 126.83(16)
C8B N7B H7B 120.3(14)
C2B N7B H7B 112.9(14)
N1B C2B C3B 123.34(18)
N1B C2B N7B 113.03(16)
C3B C2B N7B 123.60(18)
C4B C3B C2B 117.83(19)
C4B C3B H3B 121.1
C2B C3B H3B 121.1
C5B C4B C3B 119.70(19)
C5B C4B H4B 120.1
C3B C4B H4B 120.1
C6B C5B C4B 118.07(19)
C6B C5B H5B 121.0
C4B C5B H5B 121.0
N1B C6B C5B 124.0(2)
N1B C6B H6B 118.0
C5B C6B H6B 118.0
O8B C8B N7B 122.27(18)
O8B C8B C9B 122.56(17)
N7B C8B C9B 115.16(16)
C12B C9B C8B 108.36(16)
C12B C9B C11B 109.85(16)
C8B C9B C11B 108.59(16)
C12B C9B C10B 109.43(17)
C8B C9B C10B 110.75(16)
C11B C9B C10B 109.83(16)
C9B C10B H10G 109.5
C9B C10B H10H 109.5
H10G C10B H10H 109.5
C9B C10B H10I 109.5
H10G C10B H10I 109.5
H10H C10B H10I 109.5
C9B C11B H11G 109.5
C9B C11B H11H 109.5
H11G C11B H11H 109.5
C9B C11B H11I 109.5
H11G C11B H11I 109.5
H11H C11B H11I 109.5
C9B C12B H12G 109.5
C9B C12B H12H 109.5
H12G C12B H12H 109.5
C9B C12B H12I 109.5
H12G C12B H12I 109.5
H12H C12B H12I 109.5

loop_
_geom_bond_atom_site_label_1
_geom_bond_atom_site_label_2
_geom_bond_distance
O8 C8 1.221(2)
N1 C2 1.334(3)
N1 C6 1.343(3)
N7 C8 1.371(3)
N7 C2 1.405(3)
N7 H7 0.890(16)
C2 C3 1.391(3)
C3 C4 1.381(3)
C3 H3 0.9500
C4 C5 1.376(3)
C4 H4 0.9500
C5 C6 1.367(3)
C5 H5 0.9500
C6 H6 0.9500
C8 C9 1.533(3)
C9 C12 1.533(3)
C9 C10 1.535(3)
C9 C11 1.537(3)
C10 H10A 0.9800
C10 H10B 0.9800
C10 H10C 0.9800
C11 H11A 0.9800
C11 H11B 0.9800
C11 H11C 0.9800
C12 H12A 0.9800
C12 H12B 0.9800
C12 H12C 0.9800
O8A C8A 1.225(2)
N1A C2A 1.336(3)
N1A C6A 1.341(3)
N7A C8A 1.363(3)
N7A C2A 1.412(3)
N7A H7A 0.894(15)
C2A C3A 1.390(3)
C3A C4A 1.375(3)
C3A H3A 0.9500
C4A C5A 1.385(3)
C4A H4A 0.9500
C5A C6A 1.373(3)
C5A H5A 0.9500
C6A H6A 0.9500
C8A C9A 1.531(3)
C9A C12A 1.520(3)
C9A C10A 1.522(3)
C9A C11A 1.524(3)
C10A H10D 0.9800
C10A H10E 0.9800
C10A H10F 0.9800
C11A H11D 0.9800
C11A H11E 0.9800
C11A H11F 0.9800
C12A H12D 0.9800
C12A H12E 0.9800
C12A H12F 0.9800
O8B C8B 1.224(2)
N1B C2B 1.338(2)
N1B C6B 1.340(3)
N7B C8B 1.366(2)
N7B C2B 1.409(2)
N7B H7B 0.885(15)
C2B C3B 1.395(3)
C3B C4B 1.383(3)
C3B H3B 0.9500
C4B C5B 1.382(3)
C4B H4B 0.9500
C5B C6B 1.377(3)
C5B H5B 0.9500
C6B H6B 0.9500
C8B C9B 1.533(3)
C9B C12B 1.525(3)
C9B C11B 1.538(3)
C9B C10B 1.539(3)
C10B H10G 0.9800
C10B H10H 0.9800
C10B H10I 0.9800
C11B H11G 0.9800
C11B H11H 0.9800
C11B H11I 0.9800
C12B H12G 0.9800
C12B H12H 0.9800
C12B H12I 0.9800

loop_
_geom_hbond_atom_site_label_D
_geom_hbond_atom_site_label_H
_geom_hbond_atom_site_label_A
_geom_hbond_distance_DH
_geom_hbond_distance_HA
_geom_hbond_distance_DA
_geom_hbond_angle_DHA
N7 H7 O8A 0.890(16) 2.133(16) 3.008(2) 168(2)
N7A H7A N1B 0.894(15) 2.209(17) 3.055(2) 157.7(19)
N7B H7B N1A 0.885(15) 2.238(16) 3.082(2) 159.4(19)

loop_
_geom_torsion_atom_site_label_1
_geom_torsion_atom_site_label_2
_geom_torsion_atom_site_label_3
_geom_torsion_atom_site_label_4
_geom_torsion
C6 N1 C2 C3 2.0(3)
C6 N1 C2 N7 -178.03(18)
C8 N7 C2 N1 172.0(2)
C8 N7 C2 C3 -8.0(3)
N1 C2 C3 C4 -2.7(3)
N7 C2 C3 C4 177.3(2)
C2 C3 C4 C5 1.2(4)
C3 C4 C5 C6 0.7(4)
C2 N1 C6 C5 0.2(3)
C4 C5 C6 N1 -1.5(4)
C2 N7 C8 O8 8.7(3)
C2 N7 C8 C9 -171.75(19)
O8 C8 C9 C12 -4.7(3)
N7 C8 C9 C12 175.76(19)
O8 C8 C9 C10 -124.2(2)
N7 C8 C9 C10 56.3(2)
O8 C8 C9 C11 114.0(2)
N7 C8 C9 C11 -65.5(2)
C6A N1A C2A C3A 1.0(3)
C6A N1A C2A N7A -176.62(17)
C8A N7A C2A N1A -139.25(19)
C8A N7A C2A C3A 43.0(3)
N1A C2A C3A C4A -0.3(3)
N7A C2A C3A C4A 177.2(2)
C2A C3A C4A C5A -0.6(3)
C3A C4A C5A C6A 0.7(3)
C2A N1A C6A C5A -1.0(3)
C4A C5A C6A N1A 0.1(3)
C2A N7A C8A O8A -4.3(3)
C2A N7A C8A C9A 175.94(18)
O8A C8A C9A C12A 6.6(3)
N7A C8A C9A C12A -173.62(19)
O8A C8A C9A C10A 126.6(2)
N7A C8A C9A C10A -53.6(2)
O8A C8A C9A C11A -112.3(2)
N7A C8A C9A C11A 67.5(2)
C6B N1B C2B C3B 1.7(3)
C6B N1B C2B N7B -176.25(17)
C8B N7B C2B N1B -156.04(18)
C8B N7B C2B C3B 26.0(3)
N1B C2B C3B C4B -1.7(3)
N7B C2B C3B C4B 176.04(18)
C2B C3B C4B C5B 0.9(3)
C3B C4B C5B C6B -0.1(3)
C2B N1B C6B C5B -0.9(3)
C4B C5B C6B N1B 0.1(3)
C2B N7B C8B O8B 0.1(3)
C2B N7B C8B C9B -179.03(17)
O8B C8B C9B C12B 11.2(3)
N7B C8B C9B C12B -169.61(16)
O8B C8B C9B C11B -108.0(2)
N7B C8B C9B C11B 71.1(2)
O8B C8B C9B C10B 131.28(19)
N7B C8B C9B C10B -49.6(2)

loop_
_cod_related_entry_id
_cod_related_entry_code
_cod_related_entry_database
1 901676 ChemSpider
